data_4002470
loop_
_publ_author_name
'Boulahya, K.'
'Parras, M.'
'Gonzalez-Calbet, J.M.'
'Martinez, J.L.'

_publ_section_title
;
 Synthesis and structural characterization of Ba6 Mn5 O16: the first
 layered oxide isostructural to Cs6 Ni5 F16
;
_journal_name_full 'Chemistry of Materials (1,1989-)'
_journal_page_first 4006
_journal_page_last 4008
_journal_volume 14
_journal_year 2002
_chemical_formula_sum 'Ba6 Mn5 O16'
_chemical_name_systematic 'Ba6 (Mn5 O16)'
_space_group_IT_number 64
_symmetry_space_group_name_Hall '-C 2ac 2'
_symmetry_space_group_name_H-M 'C m c a'
_cell_angle_alpha 90
_cell_angle_beta 90
_cell_angle_gamma 90
_cell_formula_units_Z 4
_cell_length_a 5.7071
_cell_length_b 13.1856
_cell_length_c 19.9273
_cell_volume 1499.560
_citation_journal_id_ASTM CMATEX
_cod_data_source_file Boulahya_CMATEX_2002_1898.cif
_cod_data_source_block Ba6Mn5O16
_cod_original_cell_volume 1499.56
_cod_database_code 4002470

loop_
_symmetry_equiv_pos_as_xyz
x,y,z
-x+1/2,-y,z+1/2
x,-y,-z
-x+1/2,y,-z+1/2
-x,-y,-z
x-1/2,y,-z-1/2
-x,y,z
x-1/2,-y,z-1/2
x+1/2,y+1/2,z
-x+1,-y+1/2,z+1/2
x+1/2,-y+1/2,-z
-x+1,y+1/2,-z+1/2
-x+1/2,-y+1/2,-z
x,y+1/2,-z-1/2
-x+1/2,y+1/2,z
x,-y+1/2,z-1/2

loop_
_atom_site_label
_atom_site_type_symbol
_atom_site_fract_x
_atom_site_fract_y
_atom_site_fract_z
_atom_site_occupancy
_atom_site_U_iso_or_equiv
O5 O-2 0.239 0.478 0.431 1 0.0
O3 O-2 0 0.403 0.314 1 0.0
Mn3 Mn+4 0 0.3861 0.4064 1 0.0
O1 O-2 0.25 0.263 0.25 1 0.0
Mn1 Mn+4 0 0.2497 0.3129 1 0.0
O6 O-2 0.276 0.263 0.108 1 0.0
Ba3 Ba+2 0 0.1456 0.4804 1 0.0
O2 O-2 0 0.112 0.318 1 0.0
Mn2 Mn+4 0 0.5 0.5 1 0.0
O4 O-2 0 0.344 0.505 1 0.0
Ba2 Ba+2 0 0.4158 0.1783 1 0.0
Ba1 Ba+2 0 0.1228 0.1625 1 0.0
